data_2100172
loop_
_publ_author_name
'Nowell, Harriott'
'Price, Sarah L.'

_publ_section_title
;
 Validation of a search technique for crystal structure prediction
 of flexible molecules by application to piracetam
;
_journal_issue 5
_journal_name_full
;
 Acta Crystallographica, Section B: Structural Science
;
_journal_page_first 558
_journal_page_last 568
_journal_paper_doi 10.1107/s0108768105018549
_journal_volume 61
_journal_year 2005
_chemical_formula_sum 'C6 H10 N2 O2'
_space_group_IT_number 14
_symmetry_cell_setting monoclinic
_symmetry_space_group_name_Hall '-P 2ybc'
_symmetry_space_group_name_H-M 'P 1 21/c 1'
_cell_angle_alpha 90
_cell_angle_beta 78.3204
_cell_angle_gamma 90
_cell_formula_units_Z 4
_cell_length_a 5.7455
_cell_length_b 15.6501
_cell_length_c 8.1342
_cell_volume 716.264
_cod_depositor_comments
;
 Marking structure as being theoretically determined.

 Antanas Vaitkus,
 2017-08-05

 Adding the _cell_formula_units_Z data item.

 Antanas Vaitkus,
 2017-08-05
;
_cod_original_sg_symbol_H-M 'P 21/c'
_cod_struct_determination_method theoretical
_cod_database_code 2100172

loop_
_symmetry_equiv_pos_site_id
_symmetry_equiv_pos_as_xyz
1 x,y,z
2 -x,1/2+y,1/2-z
3 -x,-y,-z
4 x,1/2-y,1/2+z

loop_
_atom_site_label
_atom_site_fract_x
_atom_site_fract_y
_atom_site_fract_z
_atom_site_type_symbol
C1 0.262985 0.15937 0.888339 C
C2 0.361373 0.248112 0.841234 C
C3 0.627024 0.233023 0.776089 C
C4 0.636547 0.141341 0.708453 C
C5 0.368687 0.0141544 0.808772 C
C6 0.21968 0.00441278 0.673665 C
N1 0.438389 0.101628 0.823399 N
N2 0.0845786 -0.068234 0.687458 N
O1 0.0637253 0.139569 0.965716 O
O2 0.233054 0.0554251 0.55741 O
H1 0.318314 0.291855 0.946971 H
H2 0.274947 0.27145 0.742021 H
H3 0.721434 0.236225 0.879463 H
H4 0.708045 0.278554 0.680317 H
H5 0.802778 0.108892 0.71421 H
H6 0.608128 0.138966 0.579722 H
H7 0.526569 -0.0260478 0.776434 H
H8 0.266679 -0.00643869 0.930258 H
H9 0.0327274 -0.0957842 0.800672 H
H10 -0.0295916 -0.0722792 0.60861 H
